data_2108442
loop_
_publ_author_name
'Bodart, Laurie'
'Tumanov, Nikolay'
'Wouters, Johan'

_publ_section_title
;
 Structural variety of clofaziminium salts: effect of the counter-ion on
 clofaziminium conformation and crystal packing
;
_journal_coeditor_code AW5025
_journal_issue 4
_journal_name_full 'Acta Crystallographica Section B'
_journal_page_first
;
;
_journal_paper_doi 10.1107/S2052520619007649
_journal_volume 75
_journal_year 2019
_chemical_formula_moiety 'C27 H23 Cl2 N4 + , C4 H5 O4 -'
_chemical_formula_sum 'C31 H28 Cl2 N4 O4'
_chemical_formula_weight 591.47
_chemical_name_common 'Clofaziminium hydrogen succinate'
_chemical_name_systematic
;
N-[10-(4-chlorophenyl)-3-[(4-chlorophenyl)amino]-2,10-dihydrophenazin
-2-ylidene]propan-2-aminium 3-carboxypropanoate
;
_space_group_crystal_system triclinic
_space_group_IT_number 2
_space_group_name_Hall '-P 1'
_space_group_name_H-M_alt 'P -1'
_symmetry_space_group_name_Hall '-P 1'
_symmetry_space_group_name_H-M 'P -1'
_atom_sites_solution_hydrogens mixed
_atom_sites_solution_primary dual
_atom_sites_solution_secondary dual
_audit_creation_method SHELXL-2016/6
_cell_angle_alpha 90.079(4)
_cell_angle_beta 113.211(6)
_cell_angle_gamma 108.284(4)
_cell_formula_units_Z 2
_cell_length_a 10.6376(6)
_cell_length_b 12.2781(5)
_cell_length_c 12.7975(8)
_cell_measurement_reflns_used 4129
_cell_measurement_temperature 295(2)
_cell_measurement_theta_max 27.6500
_cell_measurement_theta_min 2.6670
_cell_volume 1443.58(16)
_computing_cell_refinement 'CrysAlisPro 1.171.39.46 (Rigaku Oxford Diffraction, 2018)'
_computing_data_collection 'CrysAlisPro 1.171.39.46 (Rigaku Oxford Diffraction, 2018)'
_computing_data_reduction 'CrysAlisPro 1.171.39.46 (Rigaku Oxford Diffraction, 2018)'
_computing_structure_refinement 'SHELXL-2016/6 (Sheldrick, 2016)'
_computing_structure_solution 'SHELXT (Sheldrick, 2015)'
_diffrn_ambient_temperature 295(2)
_diffrn_detector_area_resol_mean 5.1856
_diffrn_measured_fraction_theta_full 0.999
_diffrn_measured_fraction_theta_max 0.999
_diffrn_measurement_device 'four-circle diffractometer'
_diffrn_measurement_device_type 'Xcalibur Ruby Gemini ultra'
_diffrn_measurement_method \w
_diffrn_radiation_type MoK\a
_diffrn_radiation_wavelength 0.71073
_diffrn_reflns_av_R_equivalents 0.0216
_diffrn_reflns_av_unetI/netI 0.0321
_diffrn_reflns_Laue_measured_fraction_full 0.999
_diffrn_reflns_Laue_measured_fraction_max 0.999
_diffrn_reflns_limit_h_max 12
_diffrn_reflns_limit_h_min -12
_diffrn_reflns_limit_k_max 14
_diffrn_reflns_limit_k_min -14
_diffrn_reflns_limit_l_max 15
_diffrn_reflns_limit_l_min -15
_diffrn_reflns_number 10778
_diffrn_reflns_point_group_measured_fraction_full 0.999
_diffrn_reflns_point_group_measured_fraction_max 0.999
_diffrn_reflns_theta_full 25.024
_diffrn_reflns_theta_max 25.024
_diffrn_reflns_theta_min 2.180
_diffrn_source 'fine-focus sealed X-ray tube'
_diffrn_source_type 'Enhance (Mo) X-ray Source'
_exptl_absorpt_coefficient_mu 0.269
_exptl_absorpt_correction_T_max 0.990
_exptl_absorpt_correction_T_min 0.897
_exptl_absorpt_correction_type analytical
_exptl_absorpt_process_details
;
CrysAlisPro 1.171.39.46 (Rigaku Oxford Diffraction, 2018)
Analytical numeric absorption correction using a multifaceted crystal
model based on expressions derived by R. C. Clark & J. S. Reid.
(Clark, R. C. & Reid, J. S. (1995). Acta Cryst. A51, 887-897)
Empirical absorption correction using spherical harmonics, implemented in 
SCALE3 ABSPACK scaling algorithm.
;
_exptl_crystal_colour 'Metallic dark red'
_exptl_crystal_density_diffrn 1.361
_exptl_crystal_description Plate
_exptl_crystal_F_000 616
_exptl_crystal_size_max 0.568
_exptl_crystal_size_mid 0.419
_exptl_crystal_size_min 0.033
_refine_diff_density_max 0.236
_refine_diff_density_min -0.240
_refine_diff_density_rms 0.033
_refine_ls_extinction_method none
_refine_ls_goodness_of_fit_ref 1.030
_refine_ls_hydrogen_treatment mixed
_refine_ls_matrix_type full
_refine_ls_number_parameters 412
_refine_ls_number_reflns 5090
_refine_ls_number_restraints 4
_refine_ls_restrained_S_all 1.031
_refine_ls_R_factor_all 0.0713
_refine_ls_R_factor_gt 0.0450
_refine_ls_shift/su_max 0.000
_refine_ls_shift/su_mean 0.000
_refine_ls_structure_factor_coef Fsqd
_refine_ls_weighting_details 'w=1/[\s^2^(Fo^2^)+(0.0526P)^2^+0.2632P] where P=(Fo^2^+2Fc^2^)/3'
_refine_ls_weighting_scheme calc
_refine_ls_wR_factor_gt 0.1063
_refine_ls_wR_factor_ref 0.1223
_reflns_Friedel_coverage 0.000
_reflns_number_gt 3520
_reflns_number_total 5090
_reflns_threshold_expression I>2\s(I)
_cod_data_source_file aw5025sup1.cif
_cod_data_source_block lb_CLZ-SA
_cod_original_cell_volume 1443.57(15)
_cod_database_code 2108442
_shelx_shelxl_version_number 2016/6
_shelx_space_group_comment
;
The symmetry employed for this shelxl refinement is uniquely defined
by the following loop, which should always be used as a source of
symmetry information in preference to the above space-group names.
They are only intended as comments.
;
_shelx_estimated_absorpt_t_min 0.862
_shelx_estimated_absorpt_t_max 0.992

loop_
_space_group_symop_operation_xyz
'x, y, z'
'-x, -y, -z'

loop_
_atom_site_label
_atom_site_type_symbol
_atom_site_fract_x
_atom_site_fract_y
_atom_site_fract_z
_atom_site_U_iso_or_equiv
_atom_site_adp_type
_atom_site_occupancy
_atom_site_site_symmetry_order
_atom_site_calc_flag
_atom_site_refinement_flags_posn
_atom_site_refinement_flags_adp
_atom_site_refinement_flags_occupancy
_atom_site_disorder_assembly
_atom_site_disorder_group
Cl1 Cl 0.10868(8) 0.96608(5) 0.40866(7) 0.0858(3) Uani 1 1 d . . . . .
Cl2 Cl 0.96625(11) 0.28301(9) 0.08165(9) 0.1255(4) Uani 1 1 d . . . . .
N1 N 0.29449(17) 0.56699(13) 0.37313(14) 0.0440(4) Uani 1 1 d . . . . .
N2 N 0.38500(19) 0.37948(13) 0.35805(16) 0.0537(5) Uani 1 1 d . . . . .
N3 N 0.6655(2) 0.58336(17) 0.16145(19) 0.0644(6) Uani 1 1 d . . . . .
H3 H 0.676(3) 0.638(2) 0.124(2) 0.085(9) Uiso 1 1 d . . . . .
N4 N 0.6134(2) 0.77908(15) 0.20823(18) 0.0582(5) Uani 1 1 d . . . . .
H4 H 0.674(3) 0.779(2) 0.180(2) 0.073(8) Uiso 1 1 d . . . . .
C1 C 0.1469(2) 0.45683(18) 0.46802(19) 0.0554(6) Uani 1 1 d . . . . .
H1 H 0.114783 0.517805 0.474079 0.067 Uiso 1 1 calc R U . . .
C2 C 0.1000(3) 0.35657(19) 0.5096(2) 0.0650(6) Uani 1 1 d . . . . .
H2 H 0.035602 0.349846 0.543557 0.078 Uiso 1 1 calc R U . . .
C3 C 0.1474(3) 0.2644(2) 0.5017(2) 0.0673(7) Uani 1 1 d . . . . .
H3A H 0.114731 0.196743 0.530337 0.081 Uiso 1 1 calc R U . . .
C4 C 0.2414(3) 0.27357(18) 0.4521(2) 0.0623(6) Uani 1 1 d . . . . .
H4A H 0.272866 0.211875 0.447337 0.075 Uiso 1 1 calc R U . . .
C5 C 0.2918(2) 0.37468(16) 0.40807(18) 0.0493(5) Uani 1 1 d . . . . .
C6 C 0.4314(2) 0.47517(16) 0.31684(18) 0.0475(5) Uani 1 1 d . . . . .
C7 C 0.5231(2) 0.47973(17) 0.26041(19) 0.0540(5) Uani 1 1 d . . . . .
H7 H 0.545466 0.413978 0.251047 0.065 Uiso 1 1 calc R U . . .
C8 C 0.5801(2) 0.57608(17) 0.21922(19) 0.0511(5) Uani 1 1 d . . . . .
C9 C 0.5467(2) 0.68132(16) 0.23669(18) 0.0488(5) Uani 1 1 d . . . . .
C10 C 0.4465(2) 0.67422(16) 0.28347(18) 0.0487(5) Uani 1 1 d . . . . .
H10 H 0.417512 0.737593 0.287268 0.058 Uiso 1 1 calc R U . . .
C11 C 0.3897(2) 0.57585(16) 0.32401(17) 0.0433(5) Uani 1 1 d . . . . .
C12 C 0.2427(2) 0.46729(16) 0.41681(17) 0.0463(5) Uani 1 1 d . . . . .
C14 C 0.1315(2) 0.67684(17) 0.29143(18) 0.0508(5) Uani 1 1 d . . . . .
H14 H 0.081813 0.622390 0.225413 0.061 Uiso 1 1 calc R U . . .
C15 C 0.0887(2) 0.77072(18) 0.2995(2) 0.0558(6) Uani 1 1 d . . . . .
H15 H 0.010154 0.780496 0.239025 0.067 Uiso 1 1 calc R U . . .
C16 C 0.1643(2) 0.84910(17) 0.3981(2) 0.0548(6) Uani 1 1 d . . . . .
C17 C 0.2811(3) 0.83790(19) 0.4880(2) 0.0631(6) Uani 1 1 d . . . . .
H17 H 0.331292 0.892824 0.553681 0.076 Uiso 1 1 calc R U . . .
C19 C 0.7283(2) 0.50413(18) 0.1441(2) 0.0545(5) Uani 1 1 d . . . . .
C20 C 0.7553(3) 0.5062(2) 0.0463(2) 0.0636(6) Uani 1 1 d . . . . .
H20 H 0.724223 0.554130 -0.006934 0.076 Uiso 1 1 calc R U . . .
C21 C 0.8271(3) 0.4385(2) 0.0271(2) 0.0753(7) Uani 1 1 d . . . . .
H21 H 0.845250 0.441260 -0.038425 0.090 Uiso 1 1 calc R U . . .
C22 C 0.8719(3) 0.3671(2) 0.1041(3) 0.0729(7) Uani 1 1 d . . . . .
C23 C 0.8455(3) 0.3622(2) 0.2012(2) 0.0692(7) Uani 1 1 d . . . . .
H23 H 0.875075 0.312583 0.252916 0.083 Uiso 1 1 calc R U . . .
C24 C 0.7749(3) 0.43123(19) 0.2212(2) 0.0619(6) Uani 1 1 d . . . . .
H24 H 0.758304 0.428814 0.287471 0.074 Uiso 1 1 calc R U . . .
C25 C 0.5824(3) 0.88817(17) 0.2102(2) 0.0613(6) Uani 1 1 d . . . . .
H25 H 0.556124 0.895611 0.274484 0.074 Uiso 1 1 calc R U . . .
C27 C 0.4543(4) 0.8814(3) 0.0989(3) 0.1017(10) Uani 1 1 d . . . . .
H27A H 0.477326 0.869815 0.035234 0.153 Uiso 1 1 calc R U . . .
H27B H 0.433880 0.952280 0.097588 0.153 Uiso 1 1 calc R U . . .
H27C H 0.370590 0.817728 0.093184 0.153 Uiso 1 1 calc R U . . .
C26 C 0.7180(3) 0.9897(2) 0.2276(3) 0.0999(10) Uani 1 1 d . . . . .
H26A H 0.796535 0.989189 0.298164 0.150 Uiso 1 1 calc R U . . .
H26B H 0.699227 1.060872 0.230978 0.150 Uiso 1 1 calc R U . . .
H26C H 0.744177 0.983337 0.164693 0.150 Uiso 1 1 calc R U . . .
O2 O 0.3911(2) 0.25381(18) 0.05936(18) 0.1051(7) Uani 1 1 d . . . . .
O1 O 0.1973(2) 0.20161(18) -0.09912(17) 0.0913(6) Uani 1 1 d . . . . .
O4 O 0.4906(2) 0.15854(19) 0.23035(18) 0.0864(6) Uani 1 1 d . . . . .
C28 C 0.2640(3) 0.1944(2) 0.0032(2) 0.0637(6) Uani 1 1 d D . . . .
C29A C 0.1821(6) 0.0962(5) 0.0485(4) 0.0659(15) Uani 0.739(9) 1 d D . P A 1
H29A H 0.080159 0.089177 0.014881 0.079 Uiso 0.739(9) 1 calc R U P A 1
H29B H 0.188493 0.024605 0.022814 0.079 Uiso 0.739(9) 1 calc R U P A 1
C30A C 0.2352(4) 0.1096(6) 0.1775(4) 0.0745(15) Uani 0.739(9) 1 d D . P A 1
H30A H 0.160605 0.056576 0.196443 0.089 Uiso 0.739(9) 1 calc R U P A 1
H30B H 0.247780 0.187700 0.204742 0.089 Uiso 0.739(9) 1 calc R U P A 1
O3A O 0.3990(10) 0.0104(7) 0.3032(6) 0.120(2) Uani 0.739(9) 1 d D . P A 1
C29B C 0.2040(16) 0.1456(12) 0.0925(15) 0.069(4) Uani 0.261(9) 1 d D . P A 2
H29C H 0.242509 0.207391 0.155720 0.082 Uiso 0.261(9) 1 calc R U P A 2
H29D H 0.099285 0.126883 0.056702 0.082 Uiso 0.261(9) 1 calc R U P A 2
C30B C 0.2341(10) 0.0406(11) 0.1427(11) 0.069(4) Uani 0.261(9) 1 d D . P A 2
H30C H 0.159708 -0.001711 0.167753 0.083 Uiso 0.261(9) 1 calc R U P A 2
H30D H 0.236358 -0.010844 0.086402 0.083 Uiso 0.261(9) 1 calc R U P A 2
O3B O 0.3849(19) 0.0492(18) 0.3322(13) 0.106(6) Uani 0.261(9) 1 d D . P A 2
C31 C 0.3797(3) 0.0870(3) 0.2427(2) 0.0927(9) Uani 1 1 d D . . . .
H4B H 0.455(4) 0.194(3) 0.165(3) 0.114(12) Uiso 1 1 d . . . . .
C18 C 0.3239(2) 0.74403(18) 0.48023(19) 0.0570(6) Uani 1 1 d . . . . .
H18 H 0.402835 0.734780 0.540699 0.068 Uiso 1 1 calc R U . . .
C13 C 0.2485(2) 0.66488(16) 0.38234(17) 0.0440(5) Uani 1 1 d . . . . .

loop_
_atom_site_aniso_label
_atom_site_aniso_U_11
_atom_site_aniso_U_22
_atom_site_aniso_U_33
_atom_site_aniso_U_23
_atom_site_aniso_U_13
_atom_site_aniso_U_12
Cl1 0.1041(5) 0.0550(3) 0.1354(7) 0.0288(4) 0.0710(5) 0.0475(3)
Cl2 0.1238(7) 0.1392(8) 0.1530(9) -0.0046(6) 0.0666(7) 0.0844(6)
N1 0.0526(10) 0.0400(8) 0.0464(10) 0.0071(8) 0.0239(8) 0.0207(7)
N2 0.0654(11) 0.0389(9) 0.0685(12) 0.0118(9) 0.0365(10) 0.0218(8)
N3 0.0868(15) 0.0543(11) 0.0839(15) 0.0228(11) 0.0587(13) 0.0353(10)
N4 0.0723(13) 0.0493(10) 0.0738(13) 0.0230(10) 0.0445(12) 0.0290(9)
C1 0.0652(14) 0.0542(12) 0.0629(14) 0.0149(11) 0.0369(12) 0.0277(11)
C2 0.0755(16) 0.0631(14) 0.0754(16) 0.0227(13) 0.0480(14) 0.0266(12)
C3 0.0840(17) 0.0536(13) 0.0790(17) 0.0237(13) 0.0483(15) 0.0234(12)
C4 0.0764(16) 0.0439(11) 0.0771(16) 0.0172(12) 0.0402(14) 0.0234(11)
C5 0.0567(13) 0.0410(10) 0.0554(13) 0.0078(10) 0.0274(11) 0.0184(9)
C6 0.0549(12) 0.0402(10) 0.0521(13) 0.0067(10) 0.0248(11) 0.0190(9)
C7 0.0686(14) 0.0410(11) 0.0676(14) 0.0094(11) 0.0378(12) 0.0258(10)
C8 0.0590(13) 0.0492(11) 0.0577(13) 0.0102(10) 0.0317(11) 0.0250(10)
C9 0.0556(13) 0.0437(11) 0.0531(13) 0.0122(10) 0.0252(11) 0.0211(9)
C10 0.0575(13) 0.0419(10) 0.0564(13) 0.0102(10) 0.0279(11) 0.0243(9)
C11 0.0487(12) 0.0419(10) 0.0427(11) 0.0070(9) 0.0198(10) 0.0186(9)
C12 0.0537(12) 0.0413(10) 0.0458(12) 0.0094(9) 0.0215(10) 0.0176(9)
C14 0.0524(13) 0.0511(11) 0.0506(13) 0.0089(10) 0.0210(11) 0.0204(10)
C15 0.0531(13) 0.0577(13) 0.0661(15) 0.0232(12) 0.0268(12) 0.0286(11)
C16 0.0632(14) 0.0417(11) 0.0765(16) 0.0183(12) 0.0405(13) 0.0252(10)
C17 0.0736(16) 0.0517(12) 0.0643(15) -0.0027(11) 0.0250(13) 0.0266(11)
C19 0.0541(13) 0.0515(12) 0.0636(14) 0.0007(11) 0.0304(11) 0.0177(10)
C20 0.0617(15) 0.0713(15) 0.0631(15) 0.0055(12) 0.0297(13) 0.0246(12)
C21 0.0714(17) 0.0942(19) 0.0695(17) -0.0084(15) 0.0361(14) 0.0313(15)
C22 0.0636(16) 0.0756(16) 0.0823(19) -0.0127(15) 0.0274(14) 0.0310(13)
C23 0.0637(15) 0.0636(14) 0.0808(18) 0.0032(13) 0.0257(14) 0.0280(12)
C24 0.0695(15) 0.0588(13) 0.0667(15) 0.0061(12) 0.0344(13) 0.0263(11)
C25 0.0760(16) 0.0470(11) 0.0772(16) 0.0191(12) 0.0423(14) 0.0285(11)
C27 0.124(3) 0.0783(18) 0.099(2) 0.0221(17) 0.023(2) 0.0611(18)
C26 0.103(2) 0.0532(14) 0.162(3) 0.0187(18) 0.076(2) 0.0237(14)
O2 0.0938(15) 0.0978(14) 0.0885(14) 0.0106(12) 0.0399(12) -0.0155(12)
O1 0.0854(13) 0.1208(16) 0.0890(14) 0.0557(13) 0.0441(11) 0.0525(12)
O4 0.0639(12) 0.1052(15) 0.0767(13) 0.0023(12) 0.0198(10) 0.0238(11)
C28 0.0682(17) 0.0607(14) 0.0742(18) 0.0179(14) 0.0380(15) 0.0267(13)
C29A 0.058(3) 0.066(3) 0.060(3) 0.017(2) 0.021(2) 0.009(2)
C30A 0.075(3) 0.091(4) 0.064(3) 0.021(3) 0.039(2) 0.024(2)
O3A 0.134(4) 0.162(5) 0.086(3) 0.054(4) 0.051(3) 0.075(3)
C29B 0.036(7) 0.072(9) 0.085(12) 0.012(8) 0.019(8) 0.010(7)
C30B 0.066(6) 0.059(7) 0.076(8) 0.017(6) 0.022(6) 0.024(5)
O3B 0.071(7) 0.140(12) 0.075(9) 0.042(9) 0.014(6) 0.018(7)
C31 0.082(2) 0.124(3) 0.0578(18) 0.0189(18) 0.0234(16) 0.0228(19)
C18 0.0621(14) 0.0548(12) 0.0516(13) 0.0021(11) 0.0140(11) 0.0290(11)
C13 0.0512(12) 0.0410(10) 0.0495(12) 0.0104(10) 0.0263(10) 0.0214(9)

loop_
_atom_type_symbol
_atom_type_description
_atom_type_scat_dispersion_real
_atom_type_scat_dispersion_imag
_atom_type_scat_source
C C 0.0033 0.0016 'International Tables Vol C Tables 4.2.6.8 and 6.1.1.4'
H H 0.0000 0.0000 'International Tables Vol C Tables 4.2.6.8 and 6.1.1.4'
N N 0.0061 0.0033 'International Tables Vol C Tables 4.2.6.8 and 6.1.1.4'
O O 0.0106 0.0060 'International Tables Vol C Tables 4.2.6.8 and 6.1.1.4'
Cl Cl 0.1484 0.1585 'International Tables Vol C Tables 4.2.6.8 and 6.1.1.4'

loop_
_geom_angle_atom_site_label_1
_geom_angle_atom_site_label_2
_geom_angle_atom_site_label_3
_geom_angle
C11 N1 C12 121.60(15)
C11 N1 C13 119.30(15)
C12 N1 C13 119.09(16)
C6 N2 C5 118.27(17)
C8 N3 C19 129.5(2)
C9 N4 C25 125.5(2)
C2 C1 C12 119.8(2)
C1 C2 C3 120.9(2)
C4 C3 C2 119.9(2)
C3 C4 C5 121.1(2)
N2 C5 C4 118.96(18)
N2 C5 C12 122.70(17)
C4 C5 C12 118.3(2)
N2 C6 C7 118.97(18)
N2 C6 C11 123.10(19)
C7 C6 C11 117.91(17)
C8 C7 C6 122.83(19)
C7 C8 N3 124.83(19)
C7 C8 C9 118.27(19)
N3 C8 C9 116.90(18)
N4 C9 C10 122.12(19)
N4 C9 C8 119.0(2)
C10 C9 C8 118.92(17)
C11 C10 C9 121.51(18)
N1 C11 C10 123.06(17)
N1 C11 C6 116.84(16)
C10 C11 C6 120.09(18)
C1 C12 N1 122.56(18)
C1 C12 C5 119.98(18)
N1 C12 C5 117.46(18)
C13 C14 C15 119.3(2)
C16 C15 C14 118.77(19)
C17 C16 C15 122.06(19)
C17 C16 Cl1 119.31(19)
C15 C16 Cl1 118.63(17)
C16 C17 C18 119.3(2)
C24 C19 C20 118.2(2)
C24 C19 N3 124.7(2)
C20 C19 N3 116.9(2)
C21 C20 C19 120.9(2)
C22 C21 C20 120.0(3)
C21 C22 C23 120.5(2)
C21 C22 Cl2 120.3(2)
C23 C22 Cl2 119.2(2)
C22 C23 C24 119.5(2)
C23 C24 C19 120.9(2)
N4 C25 C27 108.1(2)
N4 C25 C26 109.2(2)
C27 C25 C26 112.6(2)
O2 C28 O1 122.4(2)
O2 C28 C29A 122.5(3)
O1 C28 C29A 114.7(3)
O2 C28 C29B 105.5(7)
O1 C28 C29B 129.5(6)
C30A C29A C28 115.0(5)
C29A C30A C31 115.0(5)
C30B C29B C28 118.7(12)
C31 C30B C29B 105.4(12)
O3B C31 O4 124.4(9)
O3A C31 O4 118.4(5)
O3B C31 C30B 115.1(10)
O4 C31 C30B 120.5(5)
O3A C31 C30A 127.4(5)
O4 C31 C30A 114.2(3)
C13 C18 C17 119.11(19)
C18 C13 C14 121.55(18)
C18 C13 N1 119.27(17)
C14 C13 N1 119.17(18)

loop_
_geom_bond_atom_site_label_1
_geom_bond_atom_site_label_2
_geom_bond_distance
Cl1 C16 1.740(2)
Cl2 C22 1.741(2)
N1 C11 1.366(2)
N1 C12 1.391(2)
N1 C13 1.453(2)
N2 C6 1.321(2)
N2 C5 1.364(3)
N3 C8 1.363(3)
N3 C19 1.402(3)
N4 C9 1.322(3)
N4 C25 1.479(3)
C1 C2 1.369(3)
C1 C12 1.388(3)
C2 C3 1.394(3)
C3 C4 1.358(3)
C4 C5 1.403(3)
C5 C12 1.413(3)
C6 C7 1.414(3)
C6 C11 1.452(3)
C7 C8 1.360(3)
C8 C9 1.482(3)
C9 C10 1.395(3)
C10 C11 1.373(3)
C14 C13 1.378(3)
C14 C15 1.382(3)
C15 C16 1.370(3)
C16 C17 1.367(3)
C17 C18 1.382(3)
C19 C24 1.384(3)
C19 C20 1.389(3)
C20 C21 1.371(3)
C21 C22 1.364(4)
C22 C23 1.375(4)
C23 C24 1.379(3)
C25 C27 1.514(4)
C25 C26 1.518(3)
O2 C28 1.221(3)
O1 C28 1.238(3)
O4 C31 1.299(3)
C28 C29A 1.513(5)
C28 C29B 1.553(13)
C29A C30A 1.509(6)
C30A C31 1.547(5)
O3A C31 1.235(6)
C29B C30B 1.508(14)
C30B C31 1.498(10)
O3B C31 1.224(13)
C18 C13 1.369(3)

loop_
_geom_hbond_atom_site_label_D
_geom_hbond_atom_site_label_H
_geom_hbond_atom_site_label_A
_geom_hbond_distance_DH
_geom_hbond_distance_HA
_geom_hbond_distance_DA
_geom_hbond_angle_DHA
_geom_hbond_site_symmetry_A
N4 H4 O1 0.85(3) 1.98(3) 2.824(3) 170(2) 2_665
C15 H15 O1 0.93 2.31 3.233(3) 174.6 2_565
C29B H29D Cl2 0.97 2.80 3.416(14) 122.2 1_455
O4 H4B O2 0.94(3) 1.56(3) 2.497(3) 177(3) .

loop_
_geom_torsion_atom_site_label_1
_geom_torsion_atom_site_label_2
_geom_torsion_atom_site_label_3
_geom_torsion_atom_site_label_4
_geom_torsion
C12 C1 C2 C3 0.2(4)
C1 C2 C3 C4 0.0(4)
C2 C3 C4 C5 -0.2(4)
C6 N2 C5 C4 179.9(2)
C6 N2 C5 C12 0.4(3)
C3 C4 C5 N2 -179.4(2)
C3 C4 C5 C12 0.2(3)
C5 N2 C6 C7 -177.4(2)
C5 N2 C6 C11 1.0(3)
N2 C6 C7 C8 -177.5(2)
C11 C6 C7 C8 4.0(3)
C6 C7 C8 N3 -178.0(2)
C6 C7 C8 C9 1.3(3)
C19 N3 C8 C7 -9.0(4)
C19 N3 C8 C9 171.7(2)
C25 N4 C9 C10 -6.5(3)
C25 N4 C9 C8 174.0(2)
C7 C8 C9 N4 172.9(2)
N3 C8 C9 N4 -7.8(3)
C7 C8 C9 C10 -6.7(3)
N3 C8 C9 C10 172.7(2)
N4 C9 C10 C11 -172.9(2)
C8 C9 C10 C11 6.6(3)
C12 N1 C11 C10 -177.84(18)
C13 N1 C11 C10 0.8(3)
C12 N1 C11 C6 1.5(3)
C13 N1 C11 C6 -179.81(17)
C9 C10 C11 N1 178.18(19)
C9 C10 C11 C6 -1.2(3)
N2 C6 C11 N1 -2.0(3)
C7 C6 C11 N1 176.40(19)
N2 C6 C11 C10 177.4(2)
C7 C6 C11 C10 -4.2(3)
C2 C1 C12 N1 -179.9(2)
C2 C1 C12 C5 -0.2(3)
C11 N1 C12 C1 179.39(19)
C13 N1 C12 C1 0.7(3)
C11 N1 C12 C5 -0.3(3)
C13 N1 C12 C5 -178.92(18)
N2 C5 C12 C1 179.6(2)
C4 C5 C12 C1 0.0(3)
N2 C5 C12 N1 -0.8(3)
C4 C5 C12 N1 179.68(19)
C13 C14 C15 C16 -0.1(3)
C14 C15 C16 C17 0.7(3)
C14 C15 C16 Cl1 -179.17(16)
C15 C16 C17 C18 -0.8(3)
Cl1 C16 C17 C18 179.07(18)
C8 N3 C19 C24 -32.2(4)
C8 N3 C19 C20 153.0(2)
C24 C19 C20 C21 -0.5(3)
N3 C19 C20 C21 174.7(2)
C19 C20 C21 C22 0.6(4)
C20 C21 C22 C23 0.1(4)
C20 C21 C22 Cl2 -178.8(2)
C21 C22 C23 C24 -0.9(4)
Cl2 C22 C23 C24 177.98(19)
C22 C23 C24 C19 1.0(4)
C20 C19 C24 C23 -0.3(3)
N3 C19 C24 C23 -175.1(2)
C9 N4 C25 C27 -83.6(3)
C9 N4 C25 C26 153.6(3)
O2 C28 C29A C30A 27.5(7)
O1 C28 C29A C30A -159.8(5)
C28 C29A C30A C31 -75.0(7)
O2 C28 C29B C30B -81.5(14)
O1 C28 C29B C30B 116.6(12)
C28 C29B C30B C31 86.1(18)
C29B C30B C31 O3B 131.0(17)
C29B C30B C31 O4 -51.5(14)
C29A C30A C31 O3A -117.2(7)
C29A C30A C31 O4 62.8(6)
C16 C17 C18 C13 0.3(3)
C17 C18 C13 C14 0.2(3)
C17 C18 C13 N1 179.08(19)
C15 C14 C13 C18 -0.3(3)
C15 C14 C13 N1 -179.18(17)
C11 N1 C13 C18 -92.4(2)
C12 N1 C13 C18 86.3(2)
C11 N1 C13 C14 86.5(2)
C12 N1 C13 C14 -94.8(2)

_cod_database_fobs_code 2108442
